data_1509284
loop_
_publ_author_name
'Odenthal, R.H.'
'Paus, D.'

_publ_section_title
;
 Zur Magnetochemie des zweiwertigen Silbers: Neue Fluoroargentate(II): Cs2
 Ag F4, Rb2 Ag F4 und K2 Ag F4
;
_journal_name_full 'Zeitschrift fuer Anorganische und Allgemeine Chemie'
_journal_page_first 144
_journal_page_last 150
_journal_paper_doi 10.1002/zaac.19744070204
_journal_volume 407
_journal_year 1974
_chemical_formula_sum 'Ag Cs2 F4'
_chemical_name_systematic 'Cs2 Ag F4'
_space_group_IT_number 139
_symmetry_space_group_name_Hall '-I 4 2'
_symmetry_space_group_name_H-M 'I 4/m m m'
_cell_angle_alpha 90
_cell_angle_beta 90
_cell_angle_gamma 90
_cell_formula_units_Z 2
_cell_length_a 4.581
_cell_length_b 4.581
_cell_length_c 14.192
_cell_volume 297.827
_citation_journal_id_ASTM ZAACAB
_cod_data_source_file silver1-2_189.cif
_cod_data_source_block Ag1Cs2F4
_cod_original_cell_volume 297.8271
_cod_original_formula_sum 'Ag1 Cs2 F4'
_cod_database_code 1509284

loop_
_symmetry_equiv_pos_as_xyz
x,y,z
-y,x,z
-x,-y,z
y,-x,z
x,-y,-z
y,x,-z
-x,y,-z
-y,-x,-z
-x,-y,-z
y,-x,-z
x,y,-z
-y,x,-z
-x,y,z
-y,-x,z
x,-y,z
y,x,z
x+1/2,y+1/2,z+1/2
-y+1/2,x+1/2,z+1/2
-x+1/2,-y+1/2,z+1/2
y+1/2,-x+1/2,z+1/2
x+1/2,-y+1/2,-z+1/2
y+1/2,x+1/2,-z+1/2
-x+1/2,y+1/2,-z+1/2
-y+1/2,-x+1/2,-z+1/2
-x+1/2,-y+1/2,-z+1/2
y+1/2,-x+1/2,-z+1/2
x+1/2,y+1/2,-z+1/2
-y+1/2,x+1/2,-z+1/2
-x+1/2,y+1/2,z+1/2
-y+1/2,-x+1/2,z+1/2
x+1/2,-y+1/2,z+1/2
y+1/2,x+1/2,z+1/2

loop_
_atom_site_label
_atom_site_type_symbol
_atom_site_fract_x
_atom_site_fract_y
_atom_site_fract_z
_atom_site_occupancy
_atom_site_U_iso_or_equiv
F1 F-1 0 0 0.15 1 0.0
Cs1 Cs+1 0 0 0.36 1 0.0
F2 F-1 0 0.5 0 1 0.0
Ag1 Ag+2 0 0 0 1 0.0
